data_1536407
loop_
_publ_author_name
'Kanepit, V.N.'
'Rider, E.E.'

_publ_section_title
;
 The neutron diffraction study of cancrinite
;
_journal_name_full 'Zhurnal Strukturnoi Khimii (Issue-No. from 1981)'
_journal_page_first 763
_journal_page_last 765
_journal_volume 36
_journal_year 1995
_chemical_formula_sum 'C1.44 H4.88 Al6 Na8 O30.32 Si6'
_chemical_name_systematic 'Na8 (Si6 Al6 O24) (H0.88 (C O3)1.44) (H2 O)2'
_space_group_IT_number 173
_symmetry_space_group_name_Hall 'P 6c'
_symmetry_space_group_name_H-M 'P 63'
_cell_angle_alpha 90
_cell_angle_beta 90
_cell_angle_gamma 120
_cell_formula_units_Z 1
_cell_length_a 12.644
_cell_length_b 12.644
_cell_length_c 5.146
_cell_volume 712.475
_citation_journal_id_ASTM ZSTKAI
_cod_data_source_file Kanepit_ZSTKAI_1995_1515.cif
_cod_data_source_block C1.44H4.88Al6Na8O30.32Si6
_cod_original_cell_volume 712.4746
_cod_database_code 1536407

loop_
_symmetry_equiv_pos_as_xyz
x,y,z
x-y,x,z+1/2
-y,x-y,z
-x,-y,z+1/2
-x+y,-x,z
y,-x+y,z+1/2

loop_
_atom_site_label
_atom_site_type_symbol
_atom_site_fract_x
_atom_site_fract_y
_atom_site_fract_z
_atom_site_occupancy
_atom_site_U_iso_or_equiv
O6 O-2 0.1109 0.0595 0.403 0.36 0.0
Si1 Si+4 0.3281 0.4109 0.7457 1 0.0
Na1 Na+1 0.6667 0.3333 0.1296 1 0.0
H3 H+1 0.33 0.353 0.203 0.2033 0.0
O1 O-2 0.2027 0.4044 0.6558 1 0.0
Al1 Al+3 0.0752 0.4125 0.7462 1 0.0
O4 O-2 0.3158 0.3594 0.041 1 0.0
O7 O-2 0.3032 0.6194 0.1923 0.3333 0.0
C1 C+4 0 0 0.158 0.36 0.0
O2 O-2 0.1155 0.5643 0.7198 1 0.0
C2 C+4 0 0 0.403 0.36 0.0
H2 H+1 0.034 0.313 0.207 0.2033 0.0
Na2 Na+1 0.1271 0.2563 0.2851 1 0.0
O5 O-2 0.1148 0.0593 0.158 0.36 0.0
O3 O-2 0.0296 0.3515 0.056 1 0.0
H4 H+1 0.13 0.558 0.893 0.2033 0.0
H1 H+1 0.189 0.431 0.834 0.2033 0.0
